data_7002303
loop_
_publ_author_name
'Chai, Zuo-Yun'
'Wang, Zhong-Xia'

_publ_section_title
;
 Synthesis and characterization of Sn(II), Pb(II) and Yb(II) complexes
 supported by [C(Ph2P&#xE001;NSiMe3){6-(2-RC5H3N)}]2&#x2212; or
 [CH(Ph2P&#xE001;NSiMe3){6-(2-RC5H3N)}]&#x2212; (R =
 3,5-dimethyl-1-pyrazolyl or iminophosphoranyl) ligands
;
_journal_issue 38
_journal_name_full 'Dalton Transactions'
_journal_page_first 8005
_journal_page_last 8012
_journal_paper_doi 10.1039/b906266a
_journal_year 2009
_chemical_formula_sum 'C59 H66 N8 P2 Pb2 Si2'
_chemical_formula_weight 1419.70
_chemical_name_systematic
;
?
;
_space_group_IT_number 2
_symmetry_cell_setting triclinic
_symmetry_space_group_name_Hall '-P 1'
_symmetry_space_group_name_H-M 'P -1'
_atom_sites_solution_hydrogens geom
_atom_sites_solution_primary direct
_atom_sites_solution_secondary difmap
_audit_creation_method SHELXL-97
_cell_angle_alpha 98.5150(10)
_cell_angle_beta 107.2790(10)
_cell_angle_gamma 98.784(2)
_cell_formula_units_Z 1
_cell_length_a 9.9080(9)
_cell_length_b 12.6483(12)
_cell_length_c 12.8690(12)
_cell_measurement_reflns_used 5289
_cell_measurement_temperature 293(2)
_cell_measurement_theta_max 26.36
_cell_measurement_theta_min 2.61
_cell_volume 1489.6(2)
_computing_cell_refinement 'Bruker SMART'
_computing_data_collection 'Bruker SMART'
_computing_data_reduction 'Bruker SAINT'
_computing_molecular_graphics 'Bruker SHELXTL'
_computing_publication_material 'Bruker SHELXTL'
_computing_structure_refinement 'SHELXL-97 (Sheldrick, 1997)'
_computing_structure_solution 'SHELXS-97 (Sheldrick, 1990)'
_diffrn_ambient_temperature 293(2)
_diffrn_measured_fraction_theta_full 0.983
_diffrn_measured_fraction_theta_max 0.983
_diffrn_measurement_device_type 'CCD area detector'
_diffrn_measurement_method 'phi and omega scans'
_diffrn_radiation_monochromator graphite
_diffrn_radiation_source 'fine-focus sealed tube'
_diffrn_radiation_type MoK\a
_diffrn_radiation_wavelength 0.71073
_diffrn_reflns_av_R_equivalents 0.0169
_diffrn_reflns_av_sigmaI/netI 0.0342
_diffrn_reflns_limit_h_max 11
_diffrn_reflns_limit_h_min -12
_diffrn_reflns_limit_k_max 15
_diffrn_reflns_limit_k_min -15
_diffrn_reflns_limit_l_max 14
_diffrn_reflns_limit_l_min -16
_diffrn_reflns_number 8465
_diffrn_reflns_theta_full 26.38
_diffrn_reflns_theta_max 26.38
_diffrn_reflns_theta_min 1.66
_diffrn_standards_decay_% 0
_diffrn_standards_interval_count 0
_diffrn_standards_interval_time 0
_diffrn_standards_number 0
_exptl_absorpt_coefficient_mu 5.781
_exptl_absorpt_correction_T_max 1.000000
_exptl_absorpt_correction_T_min 0.771502
_exptl_absorpt_correction_type multi-scan
_exptl_absorpt_process_details SADABS
_exptl_crystal_density_diffrn 1.583
_exptl_crystal_density_method 'not measured'
_exptl_crystal_F_000 698
_exptl_crystal_size_max 0.18
_exptl_crystal_size_mid 0.16
_exptl_crystal_size_min 0.14
_refine_diff_density_max 0.783
_refine_diff_density_min -0.470
_refine_diff_density_rms 0.079
_refine_ls_extinction_method none
_refine_ls_goodness_of_fit_ref 1.013
_refine_ls_hydrogen_treatment constr
_refine_ls_matrix_type full
_refine_ls_number_parameters 354
_refine_ls_number_reflns 5991
_refine_ls_number_restraints 86
_refine_ls_restrained_S_all 1.014
_refine_ls_R_factor_all 0.0333
_refine_ls_R_factor_gt 0.0245
_refine_ls_shift/su_max 0.003
_refine_ls_shift/su_mean 0.000
_refine_ls_structure_factor_coef Fsqd
_refine_ls_weighting_details 'calc w=1/[\s^2^(Fo^2^)+(0.0310P)^2^+0.0000P] where P=(Fo^2^+2Fc^2^)/3'
_refine_ls_weighting_scheme calc
_refine_ls_wR_factor_gt 0.0552
_refine_ls_wR_factor_ref 0.0590
_reflns_number_gt 5201
_reflns_number_total 5991
_reflns_threshold_expression >2sigma(I)
_cod_data_source_file b906266a.txt
_cod_data_source_block 4
_cod_depositor_comments
;
The following automatic conversions were performed:
'_symmetry_cell_setting' value 'Triclinic' changed to 'triclinic'
according to '/home/saulius/struct/CIF-dictionaries/cif_core.dic'
dictionary named 'cif_core.dic' version 2.4.1 from
2010-06-29.

'_exptl_absorpt_correction_type' value 'MULTI-SCAN' changed
to 'multi-scan' according to
'/home/saulius/struct/CIF-dictionaries/cif_core.dic' dictionary named
'cif_core.dic' version 2.4.1 from
2010-06-29.

'_refine_ls_hydrogen_treatment' value 'CONSTR' changed to
'constr' according to '/home/saulius/struct/CIF-dictionaries/cif_core.dic'
dictionary named 'cif_core.dic' version 2.4.1 from 2010-06-29.

Automatic conversion script
Id: cif_fix_enum 1527 2010-12-29 10:47:43Z saulius 
;
_cod_original_sg_symbol_H-M P-1
_cod_database_code 7002303

loop_
_symmetry_equiv_pos_as_xyz
'x, y, z'
'-x, -y, -z'

loop_
_atom_site_label
_atom_site_type_symbol
_atom_site_fract_x
_atom_site_fract_y
_atom_site_fract_z
_atom_site_U_iso_or_equiv
_atom_site_adp_type
_atom_site_occupancy
_atom_site_symmetry_multiplicity
_atom_site_calc_flag
_atom_site_refinement_flags
_atom_site_disorder_assembly
_atom_site_disorder_group
Pb1 Pb -0.175230(9) 0.523888(7) -0.043005(7) 0.04278(3) Uani 1 1 d . . .
P1 P 0.06655(6) 0.58057(5) 0.21825(5) 0.03903(15) Uani 1 1 d . . .
Si1 Si 0.14562(8) 0.37076(6) 0.28848(6) 0.04676(18) Uani 1 1 d . . .
C1 C -0.0974(3) 0.5862(2) 0.25335(19) 0.0456(6) Uani 1 1 d . . .
N1 N 0.0933(2) 0.45827(15) 0.20081(15) 0.0410(5) Uani 1 1 d . . .
N2 N 0.1919(2) 0.74136(16) 0.01707(16) 0.0448(5) Uani 1 1 d . . .
N3 N 0.3275(2) 0.85374(19) -0.06024(18) 0.0583(7) Uani 1 1 d . . .
N4 N 0.3180(3) 0.9316(2) -0.1251(2) 0.0697(8) Uani 1 1 d . . .
C2 C -0.1215(3) 0.6838(2) 0.3034(2) 0.0580(7) Uani 1 1 d . . .
H2 H -0.0494 0.7468 0.3247 0.070 Uiso 1 1 calc R . .
C3 C -0.2502(3) 0.6882(3) 0.3214(3) 0.0771(9) Uani 1 1 d . . .
H3 H -0.2645 0.7535 0.3559 0.092 Uiso 1 1 calc R . .
C4 C -0.3586(3) 0.5955(3) 0.2884(3) 0.0832(11) Uani 1 1 d . . .
H4 H -0.4466 0.5991 0.2993 0.100 Uiso 1 1 calc R . .
C5 C -0.3373(3) 0.4984(3) 0.2397(3) 0.0764(10) Uani 1 1 d . . .
H5 H -0.4098 0.4357 0.2190 0.092 Uiso 1 1 calc R . .
C6 C -0.2062(3) 0.4940(2) 0.2213(2) 0.0571(8) Uani 1 1 d . . .
H6 H -0.1921 0.4283 0.1872 0.068 Uiso 1 1 calc R . .
C7 C 0.2092(3) 0.6724(2) 0.33522(19) 0.0439(6) Uani 1 1 d . . .
C8 C 0.2095(3) 0.6746(2) 0.4435(2) 0.0581(8) Uani 1 1 d . . .
H8 H 0.1299 0.6364 0.4561 0.070 Uiso 1 1 calc R . .
C9 C 0.3266(3) 0.7330(3) 0.5326(2) 0.0717(10) Uani 1 1 d . . .
H9 H 0.3260 0.7327 0.6047 0.086 Uiso 1 1 calc R . .
C10 C 0.4440(3) 0.7915(3) 0.5156(3) 0.0726(10) Uani 1 1 d . . .
H10 H 0.5225 0.8312 0.5759 0.087 Uiso 1 1 calc R . .
C11 C 0.4449(3) 0.7910(3) 0.4090(3) 0.0682(9) Uani 1 1 d . . .
H11 H 0.5240 0.8309 0.3972 0.082 Uiso 1 1 calc R . .
C12 C 0.3281(3) 0.7314(2) 0.3188(2) 0.0534(7) Uani 1 1 d . . .
H12 H 0.3300 0.7311 0.2470 0.064 Uiso 1 1 calc R . .
C13 C 0.0604(2) 0.61552(19) 0.09126(18) 0.0412(6) Uani 1 1 d . . .
C14 C 0.0977(3) 0.72615(19) 0.07443(19) 0.0422(6) Uani 1 1 d . . .
C15 C 0.0399(3) 0.8127(2) 0.1110(2) 0.0530(7) Uani 1 1 d . . .
H15 H -0.0258 0.8015 0.1490 0.064 Uiso 1 1 calc R . .
C16 C 0.0798(3) 0.9150(2) 0.0907(2) 0.0616(8) Uani 1 1 d . . .
H16 H 0.0414 0.9728 0.1151 0.074 Uiso 1 1 calc R . .
C17 C 0.1767(3) 0.9311(2) 0.0343(2) 0.0609(8) Uani 1 1 d . . .
H17 H 0.2064 0.9995 0.0205 0.073 Uiso 1 1 calc R . .
C18 C 0.2282(3) 0.8416(2) -0.0010(2) 0.0495(7) Uani 1 1 d . . .
C19 C 0.4884(3) 0.7263(3) 0.0117(3) 0.0800(11) Uani 1 1 d . . .
H19A H 0.4886 0.7528 0.0856 0.120 Uiso 1 1 calc R . .
H19B H 0.5841 0.7186 0.0139 0.120 Uiso 1 1 calc R . .
H19C H 0.4232 0.6565 -0.0185 0.120 Uiso 1 1 calc R . .
C20 C 0.4412(3) 0.8042(2) -0.0589(2) 0.0612(8) Uani 1 1 d . . .
C21 C 0.5023(4) 0.8503(3) -0.1278(3) 0.0793(10) Uani 1 1 d . . .
H21 H 0.5813 0.8331 -0.1463 0.095 Uiso 1 1 calc R . .
C22 C 0.4253(4) 0.9274(3) -0.1653(3) 0.0767(10) Uani 1 1 d . . .
C23 C 0.4530(4) 1.0055(3) -0.2383(3) 0.0997(14) Uani 1 1 d . . .
H23A H 0.4453 0.9647 -0.3097 0.150 Uiso 1 1 calc R . .
H23B H 0.5483 1.0502 -0.2042 0.150 Uiso 1 1 calc R . .
H23C H 0.3830 1.0511 -0.2473 0.150 Uiso 1 1 calc R . .
C24 C 0.3300(4) 0.4241(3) 0.3878(3) 0.1038(15) Uani 1 1 d . . .
H24A H 0.3951 0.4429 0.3479 0.156 Uiso 1 1 calc R . .
H24B H 0.3602 0.3691 0.4282 0.156 Uiso 1 1 calc R . .
H24C H 0.3305 0.4878 0.4388 0.156 Uiso 1 1 calc R . .
C25 C 0.0220(4) 0.3442(3) 0.3686(3) 0.1086(11) Uani 1 1 d . . .
H25A H 0.0132 0.4123 0.4074 0.163 Uiso 1 1 calc R . .
H25B H 0.0598 0.3008 0.4212 0.163 Uiso 1 1 calc R . .
H25C H -0.0713 0.3055 0.3188 0.163 Uiso 1 1 calc R . .
C26 C 0.1485(4) 0.2420(2) 0.2018(3) 0.0841(11) Uani 1 1 d . . .
H26A H 0.0524 0.2089 0.1530 0.126 Uiso 1 1 calc R . .
H26B H 0.1841 0.1931 0.2487 0.126 Uiso 1 1 calc R . .
H26C H 0.2105 0.2568 0.1586 0.126 Uiso 1 1 calc R . .
C27 C 0.0778(5) 0.9596(4) 0.5520(4) 0.094(3) Uani 0.50 1 d PGDU . 1
H27A H 0.1078 0.9283 0.6165 0.113 Uiso 0.50 1 d PR . 1
C28 C 0.1610(6) 0.9624(5) 0.4821(5) 0.134(3) Uani 0.50 1 d PGU . 1
H28A H 0.2483 0.9347 0.4995 0.161 Uiso 0.50 1 d PR . 1
C29 C 0.1180(8) 1.0054(6) 0.3870(5) 0.129(3) Uani 0.50 1 d PGU . 1
H29A H 0.1755 1.0073 0.3387 0.155 Uiso 0.50 1 d PR . 1
C30 C -0.0084(8) 1.0456(6) 0.3618(5) 0.126(3) Uani 0.50 1 d PGU . 1
H30A H -0.0381 1.0752 0.2961 0.152 Uiso 0.50 1 d PR . 1
C31 C -0.0917(7) 1.0428(6) 0.4317(5) 0.162(5) Uani 0.50 1 d PGDU . 1
H31A H -0.1789 1.0705 0.4143 0.194 Uiso 0.50 1 d PR . 1
C32 C -0.0486(6) 0.9998(5) 0.5267(4) 0.109(3) Uani 0.50 1 d PGU . 1
C33 C -0.1466(8) 0.9936(10) 0.6005(7) 0.188(5) Uani 0.50 1 d PDU . 1
H33A H -0.2280 1.0261 0.5721 0.282 Uiso 0.50 1 d PR . 1
H33B H -0.1802 0.9188 0.6022 0.282 Uiso 0.50 1 d PR . 1
H33C H -0.0907 1.0329 0.6744 0.282 Uiso 0.50 1 d PR . 1

loop_
_atom_site_aniso_label
_atom_site_aniso_U_11
_atom_site_aniso_U_22
_atom_site_aniso_U_33
_atom_site_aniso_U_23
_atom_site_aniso_U_13
_atom_site_aniso_U_12
Pb1 0.04671(4) 0.04887(5) 0.04023(4) 0.01306(3) 0.01924(3) 0.01808(4)
P1 0.0467(3) 0.0414(3) 0.0337(3) 0.0102(2) 0.0169(2) 0.0131(2)
Si1 0.0558(4) 0.0485(4) 0.0399(3) 0.0186(3) 0.0145(3) 0.0157(3)
C1 0.0506(12) 0.0548(14) 0.0378(11) 0.0138(10) 0.0195(9) 0.0159(11)
N1 0.0519(10) 0.0420(10) 0.0342(9) 0.0129(8) 0.0167(8) 0.0145(8)
N2 0.0499(10) 0.0425(10) 0.0434(10) 0.0126(8) 0.0150(8) 0.0108(9)
N3 0.0610(12) 0.0562(13) 0.0558(12) 0.0193(10) 0.0193(10) -0.0008(11)
N4 0.0794(16) 0.0620(14) 0.0614(13) 0.0237(11) 0.0184(12) -0.0051(13)
C2 0.0666(14) 0.0621(16) 0.0581(14) 0.0144(12) 0.0335(12) 0.0229(13)
C3 0.0849(17) 0.085(2) 0.0833(19) 0.0200(16) 0.0476(15) 0.0408(16)
C4 0.0637(15) 0.117(3) 0.088(2) 0.0251(19) 0.0428(14) 0.0356(17)
C5 0.0569(15) 0.092(2) 0.086(2) 0.0163(18) 0.0352(14) 0.0087(16)
C6 0.0558(14) 0.0647(17) 0.0547(14) 0.0135(13) 0.0214(12) 0.0167(13)
C7 0.0505(12) 0.0447(13) 0.0397(12) 0.0091(10) 0.0158(10) 0.0164(10)
C8 0.0646(15) 0.0639(17) 0.0452(13) 0.0097(12) 0.0197(12) 0.0097(14)
C9 0.0806(19) 0.082(2) 0.0433(15) 0.0009(15) 0.0122(14) 0.0163(17)
C10 0.0626(18) 0.077(2) 0.0609(18) -0.0027(16) 0.0027(15) 0.0141(16)
C11 0.0506(15) 0.0714(19) 0.079(2) 0.0118(16) 0.0195(14) 0.0070(14)
C12 0.0529(13) 0.0625(16) 0.0481(13) 0.0105(12) 0.0196(11) 0.0164(12)
C13 0.0504(12) 0.0419(12) 0.0368(11) 0.0130(9) 0.0181(9) 0.0134(10)
C14 0.0488(12) 0.0395(12) 0.0344(11) 0.0073(9) 0.0073(10) 0.0109(10)
C15 0.0691(14) 0.0500(14) 0.0509(13) 0.0170(11) 0.0264(11) 0.0251(12)
C16 0.0798(17) 0.0432(14) 0.0634(16) 0.0123(12) 0.0194(14) 0.0241(13)
C17 0.0697(17) 0.0429(13) 0.0664(17) 0.0181(12) 0.0159(14) 0.0072(13)
C18 0.0516(13) 0.0453(13) 0.0484(13) 0.0142(11) 0.0109(11) 0.0075(11)
C19 0.0704(17) 0.081(2) 0.093(2) 0.0147(18) 0.0313(17) 0.0238(17)
C20 0.0585(15) 0.0565(17) 0.0639(16) 0.0057(14) 0.0220(13) 0.0005(13)
C21 0.0789(18) 0.069(2) 0.085(2) -0.0046(17) 0.0427(16) -0.0119(17)
C22 0.090(2) 0.068(2) 0.0572(16) 0.0011(15) 0.0272(15) -0.0213(18)
C23 0.128(3) 0.092(3) 0.0659(19) 0.0199(18) 0.0341(19) -0.024(2)
C24 0.093(3) 0.086(2) 0.099(3) 0.025(2) -0.024(2) 0.023(2)
C25 0.142(2) 0.127(2) 0.126(2) 0.0943(17) 0.0921(18) 0.068(2)
C26 0.125(3) 0.0616(17) 0.0682(19) 0.0200(15) 0.0175(18) 0.0479(17)
C27 0.106(5) 0.085(4) 0.087(4) 0.038(3) 0.010(4) 0.030(4)
C28 0.134(6) 0.113(5) 0.139(6) 0.022(5) 0.018(5) 0.032(5)
C29 0.144(5) 0.120(6) 0.118(5) 0.001(4) 0.057(4) 0.004(5)
C30 0.126(5) 0.125(5) 0.126(5) 0.044(4) 0.031(4) 0.024(4)
C31 0.166(7) 0.158(7) 0.156(7) 0.042(5) 0.041(5) 0.027(6)
C32 0.111(5) 0.102(5) 0.108(5) 0.019(4) 0.035(4) 0.007(4)
C33 0.203(7) 0.177(7) 0.172(7) 0.020(6) 0.061(6) 0.021(6)

loop_
_atom_type_symbol
_atom_type_description
_atom_type_scat_dispersion_real
_atom_type_scat_dispersion_imag
_atom_type_scat_source
C C 0.0033 0.0016 'International Tables Vol C Tables 4.2.6.8 and 6.1.1.4'
H H 0.0000 0.0000 'International Tables Vol C Tables 4.2.6.8 and 6.1.1.4'
N N 0.0061 0.0033 'International Tables Vol C Tables 4.2.6.8 and 6.1.1.4'
Si Si 0.0817 0.0704 'International Tables Vol C Tables 4.2.6.8 and 6.1.1.4'
P P 0.1023 0.0942 'International Tables Vol C Tables 4.2.6.8 and 6.1.1.4'
Pb Pb -3.3944 10.1111 'International Tables Vol C Tables 4.2.6.8 and 6.1.1.4'

loop_
_geom_angle_atom_site_label_1
_geom_angle_atom_site_label_2
_geom_angle_atom_site_label_3
_geom_angle
_geom_angle_site_symmetry_1
_geom_angle_site_symmetry_3
_geom_angle_publ_flag
C13 Pb1 N1 66.25(8) 2_565 2_565 ?
C13 Pb1 C13 86.28(8) 2_565 . ?
N1 Pb1 C13 92.85(7) 2_565 . ?
C13 Pb1 P1 35.45(6) 2_565 2_565 ?
N1 Pb1 P1 32.26(5) 2_565 2_565 ?
C13 Pb1 P1 97.04(6) . 2_565 ?
C13 Pb1 Pb1 44.23(5) 2_565 2_565 ?
N1 Pb1 Pb1 76.37(4) 2_565 2_565 ?
C13 Pb1 Pb1 42.05(6) . 2_565 ?
P1 Pb1 Pb1 62.546(12) 2_565 2_565 ?
N1 P1 C13 102.42(11) . . ?
N1 P1 C1 111.47(11) . . ?
C13 P1 C1 114.03(11) . . ?
N1 P1 C7 112.38(11) . . ?
C13 P1 C7 112.61(11) . . ?
C1 P1 C7 104.23(11) . . ?
N1 P1 Pb1 53.90(7) . 2_565 ?
C13 P1 Pb1 51.35(8) . 2_565 ?
C1 P1 Pb1 142.43(8) . 2_565 ?
C7 P1 Pb1 113.34(9) . 2_565 ?
N1 Si1 C26 107.32(12) . . ?
N1 Si1 C25 112.14(14) . . ?
C26 Si1 C25 109.99(17) . . ?
N1 Si1 C24 111.91(15) . . ?
C26 Si1 C24 107.21(18) . . ?
C25 Si1 C24 108.15(19) . . ?
C6 C1 C2 118.7(2) . . ?
C6 C1 P1 119.4(2) . . ?
C2 C1 P1 121.64(19) . . ?
P1 N1 Si1 134.38(12) . . ?
P1 N1 Pb1 93.84(9) . 2_565 ?
Si1 N1 Pb1 123.90(10) . 2_565 ?
C18 N2 C14 117.8(2) . . ?
C20 N3 N4 112.3(3) . . ?
C20 N3 C18 130.0(2) . . ?
N4 N3 C18 117.5(2) . . ?
C22 N4 N3 103.9(3) . . ?
C3 C2 C1 120.8(3) . . ?
C2 C3 C4 119.9(3) . . ?
C5 C4 C3 120.4(3) . . ?
C4 C5 C6 119.6(3) . . ?
C1 C6 C5 120.5(3) . . ?
C12 C7 C8 118.4(2) . . ?
C12 C7 P1 120.35(19) . . ?
C8 C7 P1 120.8(2) . . ?
C9 C8 C7 120.7(3) . . ?
C10 C9 C8 120.5(3) . . ?
C9 C10 C11 119.5(3) . . ?
C10 C11 C12 120.4(3) . . ?
C7 C12 C11 120.5(3) . . ?
C14 C13 P1 125.32(17) . . ?
C14 C13 Pb1 122.65(17) . 2_565 ?
P1 C13 Pb1 93.20(10) . 2_565 ?
C14 C13 Pb1 109.48(15) . . ?
P1 C13 Pb1 107.36(11) . . ?
Pb1 C13 Pb1 93.72(8) 2_565 . ?
N2 C14 C15 120.4(2) . . ?
N2 C14 C13 115.9(2) . . ?
C15 C14 C13 123.7(2) . . ?
C16 C15 C14 120.1(3) . . ?
C17 C16 C15 119.7(3) . . ?
C16 C17 C18 117.3(3) . . ?
N2 C18 C17 124.7(3) . . ?
N2 C18 N3 115.8(2) . . ?
C17 C18 N3 119.4(2) . . ?
C21 C20 N3 104.6(3) . . ?
C21 C20 C19 130.2(3) . . ?
N3 C20 C19 125.0(3) . . ?
C20 C21 C22 107.6(3) . . ?
N4 C22 C21 111.6(3) . . ?
N4 C22 C23 119.3(4) . . ?
C21 C22 C23 129.0(4) . . ?
C31 C27 C32 156(3) 2_576 2_576 ?
C31 C27 C28 108(3) 2_576 . ?
C32 C27 C28 57.9(5) 2_576 . ?
C31 C27 C32 130(3) 2_576 . ?
C32 C27 C32 62.2(5) 2_576 . ?
C28 C27 C32 120.0 . . ?
C31 C27 C30 64(3) 2_576 2_576 ?
C32 C27 C30 129.8(8) 2_576 2_576 ?
C28 C27 C30 171.7(5) . 2_576 ?
C32 C27 C30 68.0(5) . 2_576 ?
C33 C28 C32 76.1(6) 2_576 2_576 ?
C33 C28 C29 10.6(5) 2_576 . ?
C32 C28 C29 67.4(4) 2_576 . ?
C33 C28 C27 128.8(6) 2_576 . ?
C32 C28 C27 52.7(4) 2_576 . ?
C29 C28 C27 120.0 . . ?
C33 C28 C31 136.3(8) 2_576 2_576 ?
C32 C28 C31 60.6(4) 2_576 2_576 ?
C29 C28 C31 127.9(4) . 2_576 ?
C27 C28 C31 8.3(4) . 2_576 ?
C33 C29 C28 55(2) 2_576 . ?
C33 C29 C30 153(3) 2_576 . ?
C28 C29 C30 120.0 . . ?
C33 C29 C32 100(2) 2_576 2_576 ?
C28 C29 C32 52.1(4) . 2_576 ?
C30 C29 C32 68.0(4) . 2_576 ?
C31 C30 C29 120.0 . . ?
C31 C30 C27 8.3(4) . 2_576 ?
C29 C30 C27 112.0(4) . 2_576 ?
C31 C30 C32 61.6(4) . 2_576 ?
C29 C30 C32 58.5(4) . 2_576 ?
C27 C30 C32 53.5(3) 2_576 2_576 ?
C31 C30 C33 118.5(4) . 2_576 ?
C29 C30 C33 4.4(5) . 2_576 ?
C27 C30 C33 110.4(6) 2_576 2_576 ?
C32 C30 C33 57.0(4) 2_576 2_576 ?
C27 C31 C30 108(3) 2_576 . ?
C27 C31 C32 20(3) 2_576 . ?
C30 C31 C32 120.0 . . ?
C27 C31 C28 64(3) 2_576 2_576 ?
C30 C31 C28 171.7(5) . 2_576 ?
C32 C31 C28 52.1(5) . 2_576 ?
C27 C31 C32 44(2) 2_576 2_576 ?
C30 C31 C32 66.0(4) . 2_576 ?
C32 C31 C32 54.1(4) . 2_576 ?
C28 C31 C32 105.9(6) 2_576 2_576 ?
C27 C32 C28 69.3(7) 2_576 2_576 ?
C27 C32 C32 66.6(5) 2_576 2_576 ?
C28 C32 C32 135.8(9) 2_576 2_576 ?
C27 C32 C31 3.8(5) 2_576 . ?
C28 C32 C31 67.4(7) 2_576 . ?
C32 C32 C31 68.8(4) 2_576 . ?
C27 C32 C27 117.8(5) 2_576 . ?
C28 C32 C27 172.1(7) 2_576 . ?
C32 C32 C27 51.3(4) 2_576 . ?
C31 C32 C27 120.0 . . ?
C27 C32 C29 129.8(9) 2_576 2_576 ?
C28 C32 C29 60.6(4) 2_576 2_576 ?
C32 C32 C29 162.5(8) 2_576 2_576 ?
C31 C32 C29 127.9(6) . 2_576 ?
C27 C32 C29 112.0(6) . 2_576 ?
C27 C32 C31 123.6(8) 2_576 2_576 ?
C28 C32 C31 165.7(9) 2_576 2_576 ?
C32 C32 C31 57.2(4) 2_576 2_576 ?
C31 C32 C31 125.9(4) . 2_576 ?
C27 C32 C31 6.4(4) . 2_576 ?
C29 C32 C31 105.9(7) 2_576 2_576 ?
C27 C32 C33 121.0(7) 2_576 . ?
C28 C32 C33 51.7(7) 2_576 . ?
C32 C32 C33 172.4(6) 2_576 . ?
C31 C32 C33 118.8(4) . . ?
C27 C32 C33 121.1(4) . . ?
C29 C32 C33 10.2(5) 2_576 . ?
C31 C32 C33 115.2(5) 2_576 . ?
C27 C32 C30 173.5(9) 2_576 2_576 ?
C28 C32 C30 114.0(7) 2_576 2_576 ?
C32 C32 C30 109.5(6) 2_576 2_576 ?
C31 C32 C30 177.2(5) . 2_576 ?
C27 C32 C30 58.5(5) . 2_576 ?
C29 C32 C30 53.5(4) 2_576 2_576 ?
C31 C32 C30 52.4(3) 2_576 2_576 ?
C33 C32 C30 62.9(5) . 2_576 ?
C29 C33 C28 114(3) 2_576 2_576 ?
C29 C33 C32 69(2) 2_576 . ?
C28 C33 C32 52.1(5) 2_576 . ?
C29 C33 C30 23(3) 2_576 2_576 ?
C28 C33 C30 111.8(8) 2_576 2_576 ?
C32 C33 C30 60.2(4) . 2_576 ?

loop_
_geom_bond_atom_site_label_1
_geom_bond_atom_site_label_2
_geom_bond_distance
_geom_bond_site_symmetry_2
_geom_bond_publ_flag
Pb1 C13 2.345(2) 2_565 ?
Pb1 N1 2.428(2) 2_565 ?
Pb1 C13 2.442(2) . ?
Pb1 P1 2.9976(7) 2_565 ?
Pb1 Pb1 3.4933(3) 2_565 ?
P1 N1 1.604(2) . ?
P1 C13 1.741(2) . ?
P1 C1 1.819(3) . ?
P1 C7 1.825(2) . ?
P1 Pb1 2.9976(7) 2_565 ?
Si1 N1 1.722(2) . ?
Si1 C26 1.842(3) . ?
Si1 C25 1.845(4) . ?
Si1 C24 1.846(3) . ?
C1 C6 1.380(4) . ?
C1 C2 1.393(4) . ?
N1 Pb1 2.427(2) 2_565 ?
N2 C18 1.337(3) . ?
N2 C14 1.360(3) . ?
N3 C20 1.368(4) . ?
N3 N4 1.378(3) . ?
N3 C18 1.417(4) . ?
N4 C22 1.318(5) . ?
C2 C3 1.370(4) . ?
C3 C4 1.380(5) . ?
C4 C5 1.370(5) . ?
C5 C6 1.395(4) . ?
C7 C12 1.384(4) . ?
C7 C8 1.389(4) . ?
C8 C9 1.380(4) . ?
C9 C10 1.373(5) . ?
C10 C11 1.373(5) . ?
C11 C12 1.389(4) . ?
C13 C14 1.456(3) . ?
C13 Pb1 2.345(2) 2_565 ?
C14 C15 1.396(4) . ?
C15 C16 1.379(4) . ?
C16 C17 1.373(4) . ?
C17 C18 1.383(4) . ?
C19 C20 1.473(5) . ?
C20 C21 1.363(5) . ?
C21 C22 1.383(5) . ?
C22 C23 1.508(5) . ?
C27 C31 0.224(9) 2_576 ?
C27 C32 1.182(9) 2_576 ?
C27 C28 1.3900 . ?
C27 C32 1.3900 . ?
C27 C30 1.473(10) 2_576 ?
C28 C33 1.252(12) 2_576 ?
C28 C32 1.259(11) 2_576 ?
C28 C29 1.3900 . ?
C28 C31 1.473(11) 2_576 ?
C29 C33 0.279(11) 2_576 ?
C29 C30 1.3900 . ?
C29 C32 1.473(10) 2_576 ?
C30 C31 1.3900 . ?
C30 C27 1.473(10) 2_576 ?
C30 C32 1.602(9) 2_576 ?
C30 C33 1.644(12) 2_576 ?
C31 C27 0.224(9) 2_576 ?
C31 C32 1.3900 . ?
C31 C28 1.473(14) 2_576 ?
C31 C32 1.542(10) 2_576 ?
C32 C27 1.182(10) 2_576 ?
C32 C28 1.259(10) 2_576 ?
C32 C32 1.340(11) 2_576 ?
C32 C29 1.473(11) 2_576 ?
C32 C31 1.542(10) 2_576 ?
C32 C33 1.548(7) . ?
C32 C30 1.602(11) 2_576 ?
C33 C29 0.279(12) 2_576 ?
C33 C28 1.252(15) 2_576 ?
C33 C30 1.644(13) 2_576 ?

loop_
_geom_torsion_atom_site_label_1
_geom_torsion_atom_site_label_2
_geom_torsion_atom_site_label_3
_geom_torsion_atom_site_label_4
_geom_torsion
_geom_torsion_site_symmetry_1
_geom_torsion_site_symmetry_2
_geom_torsion_site_symmetry_3
_geom_torsion_site_symmetry_4
_geom_torsion_publ_flag
N1 P1 C1 C6 -24.7(2) . . . . ?
C13 P1 C1 C6 90.6(2) . . . . ?
C7 P1 C1 C6 -146.2(2) . . . . ?
Pb1 P1 C1 C6 33.4(3) 2_565 . . . ?
N1 P1 C1 C2 160.9(2) . . . . ?
C13 P1 C1 C2 -83.7(2) . . . . ?
C7 P1 C1 C2 39.5(2) . . . . ?
Pb1 P1 C1 C2 -140.89(17) 2_565 . . . ?
C13 P1 N1 Si1 165.78(17) . . . . ?
C1 P1 N1 Si1 -71.91(19) . . . . ?
C7 P1 N1 Si1 44.7(2) . . . . ?
Pb1 P1 N1 Si1 148.0(2) 2_565 . . . ?
C13 P1 N1 Pb1 17.80(10) . . . 2_565 ?
C1 P1 N1 Pb1 140.11(9) . . . 2_565 ?
C7 P1 N1 Pb1 -103.29(10) . . . 2_565 ?
C26 Si1 N1 P1 179.19(19) . . . . ?
C25 Si1 N1 P1 58.3(2) . . . . ?
C24 Si1 N1 P1 -63.5(2) . . . . ?
C26 Si1 N1 Pb1 -40.41(17) . . . 2_565 ?
C25 Si1 N1 Pb1 -161.31(14) . . . 2_565 ?
C24 Si1 N1 Pb1 76.94(19) . . . 2_565 ?
C20 N3 N4 C22 1.3(3) . . . . ?
C18 N3 N4 C22 177.5(2) . . . . ?
C6 C1 C2 C3 0.6(4) . . . . ?
P1 C1 C2 C3 175.0(2) . . . . ?
C1 C2 C3 C4 -1.0(5) . . . . ?
C2 C3 C4 C5 1.4(5) . . . . ?
C3 C4 C5 C6 -1.4(5) . . . . ?
C2 C1 C6 C5 -0.6(4) . . . . ?
P1 C1 C6 C5 -175.1(2) . . . . ?
C4 C5 C6 C1 1.0(5) . . . . ?
N1 P1 C7 C12 91.5(2) . . . . ?
C13 P1 C7 C12 -23.5(3) . . . . ?
C1 P1 C7 C12 -147.6(2) . . . . ?
Pb1 P1 C7 C12 32.6(2) 2_565 . . . ?
N1 P1 C7 C8 -80.6(2) . . . . ?
C13 P1 C7 C8 164.3(2) . . . . ?
C1 P1 C7 C8 40.2(3) . . . . ?
Pb1 P1 C7 C8 -139.5(2) 2_565 . . . ?
C12 C7 C8 C9 -0.9(4) . . . . ?
P1 C7 C8 C9 171.4(2) . . . . ?
C7 C8 C9 C10 1.1(5) . . . . ?
C8 C9 C10 C11 -0.5(5) . . . . ?
C9 C10 C11 C12 -0.3(5) . . . . ?
C8 C7 C12 C11 0.1(4) . . . . ?
P1 C7 C12 C11 -172.2(2) . . . . ?
C10 C11 C12 C7 0.5(5) . . . . ?
N1 P1 C13 C14 -153.0(2) . . . . ?
C1 P1 C13 C14 86.4(2) . . . . ?
C7 P1 C13 C14 -32.1(3) . . . . ?
Pb1 P1 C13 C14 -134.6(2) 2_565 . . . ?
N1 P1 C13 Pb1 -18.44(10) . . . 2_565 ?
C1 P1 C13 Pb1 -139.00(10) . . . 2_565 ?
C7 P1 C13 Pb1 102.50(11) . . . 2_565 ?
N1 P1 C13 Pb1 76.47(12) . . . . ?
C1 P1 C13 Pb1 -44.09(14) . . . . ?
C7 P1 C13 Pb1 -162.60(10) . . . . ?
Pb1 P1 C13 Pb1 94.91(10) 2_565 . . . ?
C13 Pb1 C13 C14 126.6(2) 2_565 . . . ?
N1 Pb1 C13 C14 60.65(17) 2_565 . . . ?
P1 Pb1 C13 C14 92.77(16) 2_565 . . . ?
Pb1 Pb1 C13 C14 126.6(2) 2_565 . . . ?
C13 Pb1 C13 P1 -94.53(12) 2_565 . . . ?
N1 Pb1 C13 P1 -160.49(11) 2_565 . . . ?
P1 Pb1 C13 P1 -128.37(10) 2_565 . . . ?
Pb1 Pb1 C13 P1 -94.53(13) 2_565 . . . ?
C13 Pb1 C13 Pb1 0.0 2_565 . . 2_565 ?
N1 Pb1 C13 Pb1 -65.96(8) 2_565 . . 2_565 ?
P1 Pb1 C13 Pb1 -33.85(7) 2_565 . . 2_565 ?
C18 N2 C14 C15 1.1(3) . . . . ?
C18 N2 C14 C13 179.5(2) . . . . ?
P1 C13 C14 N2 129.7(2) . . . . ?
Pb1 C13 C14 N2 7.3(3) 2_565 . . . ?
Pb1 C13 C14 N2 -100.64(19) . . . . ?
P1 C13 C14 C15 -52.0(3) . . . . ?
Pb1 C13 C14 C15 -174.35(17) 2_565 . . . ?
Pb1 C13 C14 C15 77.7(2) . . . . ?
N2 C14 C15 C16 -1.1(4) . . . . ?
C13 C14 C15 C16 -179.4(2) . . . . ?
C14 C15 C16 C17 0.1(4) . . . . ?
C15 C16 C17 C18 0.9(4) . . . . ?
C14 N2 C18 C17 -0.1(3) . . . . ?
C14 N2 C18 N3 179.50(19) . . . . ?
C16 C17 C18 N2 -0.9(4) . . . . ?
C16 C17 C18 N3 179.5(2) . . . . ?
C20 N3 C18 N2 -34.6(4) . . . . ?
N4 N3 C18 N2 150.0(2) . . . . ?
C20 N3 C18 C17 145.0(3) . . . . ?
N4 N3 C18 C17 -30.4(3) . . . . ?
N4 N3 C20 C21 -1.8(3) . . . . ?
C18 N3 C20 C21 -177.4(2) . . . . ?
N4 N3 C20 C19 173.3(3) . . . . ?
C18 N3 C20 C19 -2.3(4) . . . . ?
N3 C20 C21 C22 1.5(3) . . . . ?
C19 C20 C21 C22 -173.2(3) . . . . ?
N3 N4 C22 C21 -0.3(3) . . . . ?
N3 N4 C22 C23 -177.8(2) . . . . ?
C20 C21 C22 N4 -0.8(4) . . . . ?
C20 C21 C22 C23 176.4(3) . . . . ?
C31 C27 C28 C33 -155(3) 2_576 . . 2_576 ?
C32 C27 C28 C33 3.4(8) 2_576 . . 2_576 ?
C32 C27 C28 C33 7.1(9) . . . 2_576 ?
C30 C27 C28 C33 -155(4) 2_576 . . 2_576 ?
C31 C27 C28 C32 -159(3) 2_576 . . 2_576 ?
C32 C27 C28 C32 3.7(5) . . . 2_576 ?
C30 C27 C28 C32 -159(4) 2_576 . . 2_576 ?
C31 C27 C28 C29 -163(3) 2_576 . . . ?
C32 C27 C28 C29 -3.7(5) 2_576 . . . ?
C32 C27 C28 C29 0.0 . . . . ?
C30 C27 C28 C29 -163(4) 2_576 . . . ?
C32 C27 C28 C31 159(3) 2_576 . . 2_576 ?
C32 C27 C28 C31 163(3) . . . 2_576 ?
C30 C27 C28 C31 0(2) 2_576 . . 2_576 ?
C32 C28 C29 C33 145(4) 2_576 . . 2_576 ?
C27 C28 C29 C33 148(4) . . . 2_576 ?
C31 C28 C29 C33 145(4) 2_576 . . 2_576 ?
C33 C28 C29 C30 -148(4) 2_576 . . . ?
C32 C28 C29 C30 -3.2(5) 2_576 . . . ?
C27 C28 C29 C30 0.0 . . . . ?
C31 C28 C29 C30 -3.2(5) 2_576 . . . ?
C33 C28 C29 C32 -145(4) 2_576 . . 2_576 ?
C27 C28 C29 C32 3.2(5) . . . 2_576 ?
C31 C28 C29 C32 0.0(4) 2_576 . . 2_576 ?
C33 C29 C30 C31 -72(6) 2_576 . . . ?
C28 C29 C30 C31 0.0 . . . . ?
C32 C29 C30 C31 -2.7(4) 2_576 . . . ?
C33 C29 C30 C27 -69(5) 2_576 . . 2_576 ?
C28 C29 C30 C27 2.7(4) . . . 2_576 ?
C32 C29 C30 C27 0.00(19) 2_576 . . 2_576 ?
C33 C29 C30 C32 -69(5) 2_576 . . 2_576 ?
C28 C29 C30 C32 2.7(4) . . . 2_576 ?
C28 C29 C30 C33 72(6) . . . 2_576 ?
C32 C29 C30 C33 69(5) 2_576 . . 2_576 ?
C29 C30 C31 C27 17(3) . . . 2_576 ?
C32 C30 C31 C27 15(3) 2_576 . . 2_576 ?
C33 C30 C31 C27 13(3) 2_576 . . 2_576 ?
C29 C30 C31 C32 0.0 . . . . ?
C27 C30 C31 C32 -17(3) 2_576 . . . ?
C32 C30 C31 C32 -2.6(4) 2_576 . . . ?
C33 C30 C31 C32 -4.8(6) 2_576 . . . ?
C29 C30 C31 C28 17(5) . . . 2_576 ?
C27 C30 C31 C28 0(3) 2_576 . . 2_576 ?
C32 C30 C31 C28 15(5) 2_576 . . 2_576 ?
C33 C30 C31 C28 13(5) 2_576 . . 2_576 ?
C29 C30 C31 C32 2.6(4) . . . 2_576 ?
C27 C30 C31 C32 -15(3) 2_576 . . 2_576 ?
C33 C30 C31 C32 -2.2(5) 2_576 . . 2_576 ?
C30 C31 C32 C27 56(8) . . . 2_576 ?
C28 C31 C32 C27 -121(8) 2_576 . . 2_576 ?
C32 C31 C32 C27 53(8) 2_576 . . 2_576 ?
C27 C31 C32 C28 121(8) 2_576 . . 2_576 ?
C30 C31 C32 C28 176.8(10) . . . 2_576 ?
C32 C31 C32 C28 173.9(13) 2_576 . . 2_576 ?
C27 C31 C32 C32 -53(8) 2_576 . . 2_576 ?
C30 C31 C32 C32 3.0(4) . . . 2_576 ?
C28 C31 C32 C32 -173.9(13) 2_576 . . 2_576 ?
C27 C31 C32 C27 -56(8) 2_576 . . . ?
C30 C31 C32 C27 0.0 . . . . ?
C28 C31 C32 C27 -176.8(10) 2_576 . . . ?
C32 C31 C32 C27 -3.0(4) 2_576 . . . ?
C27 C31 C32 C29 121(8) 2_576 . . 2_576 ?
C30 C31 C32 C29 176.8(10) . . . 2_576 ?
C28 C31 C32 C29 0.0(4) 2_576 . . 2_576 ?
C32 C31 C32 C29 173.9(12) 2_576 . . 2_576 ?
C27 C31 C32 C31 -53(8) 2_576 . . 2_576 ?
C30 C31 C32 C31 2.9(4) . . . 2_576 ?
C28 C31 C32 C31 -173.9(12) 2_576 . . 2_576 ?
C32 C31 C32 C31 0.0(3) 2_576 . . 2_576 ?
C27 C31 C32 C33 126(8) 2_576 . . . ?
C30 C31 C32 C33 -177.6(7) . . . . ?
C28 C31 C32 C33 5.5(8) 2_576 . . . ?
C32 C31 C32 C33 179.4(8) 2_576 . . . ?
C27 C31 C32 C30 0(8) 2_576 . . 2_576 ?
C30 C31 C32 C30 56(10) . . . 2_576 ?
C28 C31 C32 C30 -121(11) 2_576 . . 2_576 ?
C32 C31 C32 C30 53(10) 2_576 . . 2_576 ?
C31 C27 C32 C27 155(4) 2_576 . . 2_576 ?
C32 C27 C32 C27 0.0(2) 2_576 . . 2_576 ?
C28 C27 C32 C27 -3.5(6) . . . 2_576 ?
C30 C27 C32 C27 173.8(11) 2_576 . . 2_576 ?
C31 C27 C32 C28 0(6) 2_576 . . 2_576 ?
C32 C27 C32 C28 -155(7) 2_576 . . 2_576 ?
C28 C27 C32 C28 -158(7) . . . 2_576 ?
C30 C27 C32 C28 19(6) 2_576 . . 2_576 ?
C31 C27 C32 C32 155(4) 2_576 . . 2_576 ?
C28 C27 C32 C32 -3.5(5) . . . 2_576 ?
C30 C27 C32 C32 173.8(9) 2_576 . . 2_576 ?
C31 C27 C32 C31 158(3) 2_576 . . . ?
C32 C27 C32 C31 3.5(5) 2_576 . . . ?
C28 C27 C32 C31 0.0 . . . . ?
C30 C27 C32 C31 177.3(6) 2_576 . . . ?
C31 C27 C32 C29 -19(3) 2_576 . . 2_576 ?
C32 C27 C32 C29 -173.8(11) 2_576 . . 2_576 ?
C28 C27 C32 C29 -177.3(8) . . . 2_576 ?
C30 C27 C32 C29 0.0(4) 2_576 . . 2_576 ?
C32 C27 C32 C31 -155(4) 2_576 . . 2_576 ?
C28 C27 C32 C31 -158(3) . . . 2_576 ?
C30 C27 C32 C31 19(3) 2_576 . . 2_576 ?
C31 C27 C32 C33 -24(3) 2_576 . . . ?
C32 C27 C32 C33 -178.9(9) 2_576 . . . ?
C28 C27 C32 C33 177.6(7) . . . . ?
C30 C27 C32 C33 -5.1(6) 2_576 . . . ?
C31 C27 C32 C30 -19(3) 2_576 . . 2_576 ?
C32 C27 C32 C30 -173.8(9) 2_576 . . 2_576 ?
C28 C27 C32 C30 -177.3(6) . . . 2_576 ?
C27 C32 C33 C29 -151(4) 2_576 . . 2_576 ?
C28 C32 C33 C29 -148(4) 2_576 . . 2_576 ?
C32 C32 C33 C29 21(6) 2_576 . . 2_576 ?
C31 C32 C33 C29 -155(3) . . . 2_576 ?
C27 C32 C33 C29 28(4) . . . 2_576 ?
C31 C32 C33 C29 25(3) 2_576 . . 2_576 ?
C30 C32 C33 C29 23(3) 2_576 . . 2_576 ?
C27 C32 C33 C28 -3.0(6) 2_576 . . 2_576 ?
C32 C32 C33 C28 169(6) 2_576 . . 2_576 ?
C31 C32 C33 C28 -6.5(9) . . . 2_576 ?
C27 C32 C33 C28 175.9(11) . . . 2_576 ?
C29 C32 C33 C28 148(4) 2_576 . . 2_576 ?
C31 C32 C33 C28 173.0(12) 2_576 . . 2_576 ?
C30 C32 C33 C28 171.0(12) 2_576 . . 2_576 ?
C27 C32 C33 C30 -174.0(11) 2_576 . . 2_576 ?
C28 C32 C33 C30 -171.0(12) 2_576 . . 2_576 ?
C32 C32 C33 C30 -2(6) 2_576 . . 2_576 ?
C31 C32 C33 C30 -177.5(6) . . . 2_576 ?
C27 C32 C33 C30 4.9(6) . . . 2_576 ?
C29 C32 C33 C30 -23(3) 2_576 . . 2_576 ?
C31 C32 C33 C30 2.0(4) 2_576 . . 2_576 ?
